data_7227953
loop_
_publ_author_name
'Guo, Xiao-Yu'
'Zhao, Fei'
'Liu, Hou-Ting'
'Wang, Yan-Qin'
'Liu, Zhi-Liang'
'Gao, En-Qing'

_publ_section_title
;
 Five new 2D and 3D coordination polymers based on two new multifunctional
 pyridyl--tricarboxylate ligands: hydrothermal syntheses, structural
 diversity, luminescent and magnetic properties
;
_journal_issue 31
_journal_name_full 'RSC Adv.'
_journal_page_first 19039
_journal_paper_doi 10.1039/C7RA02063E
_journal_volume 7
_journal_year 2017
_chemical_formula_sum 'C14 H11 Co N O8'
_chemical_formula_weight 380.17
_chemical_name_systematic
; 
 ? 
;
_space_group_IT_number 14
_symmetry_cell_setting monoclinic
_symmetry_space_group_name_Hall '-P 2ybc'
_symmetry_space_group_name_H-M 'P 1 21/c 1'
_atom_sites_solution_hydrogens geom
_atom_sites_solution_primary direct
_atom_sites_solution_secondary difmap
_audit_creation_method SHELXL-97
_audit_update_record
;
2017-03-15 deposited with the CCDC.
2017-03-16 downloaded from the CCDC.
;
_cell_angle_alpha 90.00
_cell_angle_beta 99.263(3)
_cell_angle_gamma 90.00
_cell_formula_units_Z 4
_cell_length_a 18.480(2)
_cell_length_b 9.4446(9)
_cell_length_c 8.0006(7)
_cell_measurement_reflns_used 9836
_cell_measurement_temperature 273(2)
_cell_measurement_theta_max 28.32
_cell_measurement_theta_min 3.11
_cell_volume 1378.2(2)
_computing_cell_refinement 'Bruker SAINT'
_computing_data_collection 'Bruker APEX2'
_computing_data_reduction 'Bruker SAINT'
_computing_molecular_graphics 'Bruker SHELXTL'
_computing_publication_material 'Bruker SHELXTL'
_computing_structure_refinement 'SHELXL-2014 (Sheldrick 2014)'
_computing_structure_solution 'SHELXS-97 (Sheldrick 2008)'
_diffrn_ambient_temperature 273(2)
_diffrn_measured_fraction_theta_full 0.998
_diffrn_measured_fraction_theta_max 0.998
_diffrn_measurement_device_type 'Bruker APEX-II CCD'
_diffrn_radiation_monochromator graphite
_diffrn_radiation_source 'fine-focus sealed tube'
_diffrn_radiation_type MoK\a
_diffrn_radiation_wavelength 0.71073
_diffrn_reflns_av_R_equivalents 0.0240
_diffrn_reflns_av_sigmaI/netI 0.0104
_diffrn_reflns_limit_h_max 22
_diffrn_reflns_limit_h_min -22
_diffrn_reflns_limit_k_max 11
_diffrn_reflns_limit_k_min -11
_diffrn_reflns_limit_l_max 9
_diffrn_reflns_limit_l_min -9
_diffrn_reflns_number 33903
_diffrn_reflns_theta_full 25.19
_diffrn_reflns_theta_max 25.19
_diffrn_reflns_theta_min 3.11
_exptl_absorpt_coefficient_mu 1.294
_exptl_crystal_colour red
_exptl_crystal_density_diffrn 1.832
_exptl_crystal_density_method 'not measured'
_exptl_crystal_description plate
_exptl_crystal_F_000 772
_refine_diff_density_max 0.283
_refine_diff_density_min -0.356
_refine_diff_density_rms 0.062
_refine_ls_extinction_method none
_refine_ls_goodness_of_fit_ref 1.100
_refine_ls_hydrogen_treatment mixed
_refine_ls_matrix_type full
_refine_ls_number_parameters 228
_refine_ls_number_reflns 2481
_refine_ls_number_restraints 0
_refine_ls_restrained_S_all 1.100
_refine_ls_R_factor_all 0.0261
_refine_ls_R_factor_gt 0.0240
_refine_ls_shift/su_max 0.000
_refine_ls_shift/su_mean 0.000
_refine_ls_structure_factor_coef Fsqd
_refine_ls_weighting_details 'calc w=1/[\s^2^(Fo^2^)+(0.0303P)^2^+1.1647P] where P=(Fo^2^+2Fc^2^)/3'
_refine_ls_weighting_scheme calc
_refine_ls_wR_factor_gt 0.0620
_refine_ls_wR_factor_ref 0.0630
_reflns_number_gt 2327
_reflns_number_total 2481
_reflns_threshold_expression >2sigma(I)
_cod_data_source_file c7ra02063e2.cif
_cod_data_source_block 1
_cod_depositor_comments
;
The following automatic conversions were performed:

'_symmetry_cell_setting' value 'Monoclinic' changed to 'monoclinic'
according to
/home/data/users/saulius/crontab/automatic-downloads/rss-feeds/RSC/lib/dictionaries/cif_core.dic
dictionary named 'cif_core.dic' version 2.4.2 from 2011-04-26.

Automatic conversion script
Id: cif_fix_values 4973 2017-02-22 13:04:09Z antanas 
;
_cod_original_sg_symbol_H-M P2(1)/c
_cod_database_code 7227953

loop_
_symmetry_equiv_pos_as_xyz
'x, y, z'
'-x, y+1/2, -z+1/2'
'-x, -y, -z'
'x, -y-1/2, z-1/2'

loop_
_atom_site_label
_atom_site_type_symbol
_atom_site_fract_x
_atom_site_fract_y
_atom_site_fract_z
_atom_site_U_iso_or_equiv
_atom_site_adp_type
_atom_site_occupancy
_atom_site_symmetry_multiplicity
_atom_site_calc_flag
_atom_site_refinement_flags
Co1 Co 0.359251(13) 0.57591(2) -0.09157(3) 0.01497(9) Uani 1 1 d .
N1 N 0.30337(8) 0.11566(16) 0.32634(18) 0.0154(3) Uani 1 1 d .
O1 O 0.44375(8) 0.31125(15) 0.5748(2) 0.0332(4) Uani 1 1 d .
O2 O 0.42218(7) 0.07997(13) 0.55507(17) 0.0228(3) Uani 1 1 d .
O3 O 0.30050(7) 0.80465(14) 0.20874(18) 0.0240(3) Uani 1 1 d .
O4 O 0.28915(7) 0.59158(13) 0.08495(17) 0.0215(3) Uani 1 1 d .
O5 O 0.41695(10) 0.75441(19) -0.0106(3) 0.0444(5) Uani 1 1 d .
H5 H 0.4553 0.7560 -0.0496 0.067 Uiso 1 1 calc R
O6 O 0.44163(8) 0.55243(14) -0.25044(17) 0.0192(3) Uani 1 1 d .
H6 H 0.4390 0.4729 -0.2920 0.029 Uiso 1 1 calc R
O7 O 0.07679(9) 0.97636(15) 0.3947(2) 0.0375(4) Uani 1 1 d .
H7 H 0.0505 1.0348 0.4313 0.056 Uiso 1 1 calc R
C1 C 0.27264(9) 0.68351(18) 0.1852(2) 0.0152(4) Uani 1 1 d .
C2 C 0.20810(9) 0.64668(18) 0.2729(2) 0.0145(4) Uani 1 1 d .
C3 C 0.16423(10) 0.75712(19) 0.3134(2) 0.0173(4) Uani 1 1 d .
H3 H 0.1790 0.8500 0.3003 0.021 Uiso 1 1 calc R
C4 C 0.09904(10) 0.73212(19) 0.3728(2) 0.0185(4) Uani 1 1 d .
O8 O -0.00282(8) 0.82543(16) 0.4812(2) 0.0345(4) Uani 1 1 d .
C5 C 0.07601(10) 0.5942(2) 0.3909(3) 0.0232(4) Uani 1 1 d .
H5A H 0.0315 0.5767 0.4270 0.028 Uiso 1 1 calc R
C6 C 0.11944(10) 0.4830(2) 0.3552(2) 0.0215(4) Uani 1 1 d .
H6A H 0.1039 0.3906 0.3687 0.026 Uiso 1 1 calc R
C7 C 0.18637(9) 0.50610(19) 0.2991(2) 0.0155(4) Uani 1 1 d .
C8 C 0.05354(10) 0.8501(2) 0.4202(2) 0.0228(4) Uani 1 1 d .
C9 C 0.23178(10) 0.37751(19) 0.2872(2) 0.0166(4) Uani 1 1 d .
C10 C 0.30222(10) 0.36547(19) 0.3801(2) 0.0179(4) Uani 1 1 d .
H10 H 0.3271 0.4453 0.4271 0.021 Uiso 1 1 calc R
C11 C 0.20053(10) 0.25638(19) 0.2078(2) 0.0201(4) Uani 1 1 d .
H11 H 0.1543 0.2605 0.1417 0.024 Uiso 1 1 calc R
C12 C 0.23844(10) 0.12924(19) 0.2275(2) 0.0188(4) Uani 1 1 d .
H12 H 0.2177 0.0501 0.1692 0.023 Uiso 1 1 calc R
C13 C 0.33461(10) 0.23321(19) 0.4012(2) 0.0162(4) Uani 1 1 d .
C14 C 0.40584(10) 0.2075(2) 0.5199(2) 0.0197(4) Uani 1 1 d .
H19 H 0.4839(15) 0.561(3) -0.197(3) 0.037(7) Uiso 1 1 d .
H20 H 0.4169(17) 0.794(3) 0.074(4) 0.058(10) Uiso 1 1 d .

loop_
_atom_site_aniso_label
_atom_site_aniso_U_11
_atom_site_aniso_U_22
_atom_site_aniso_U_33
_atom_site_aniso_U_23
_atom_site_aniso_U_13
_atom_site_aniso_U_12
Co1 0.01571(14) 0.01126(14) 0.01917(15) -0.00098(9) 0.00654(10) -0.00156(9)
N1 0.0177(8) 0.0126(7) 0.0166(7) -0.0001(6) 0.0050(6) 0.0006(6)
O1 0.0204(7) 0.0216(7) 0.0548(10) -0.0167(7) -0.0028(7) 0.0008(6)
O2 0.0202(7) 0.0186(7) 0.0277(7) -0.0010(5) -0.0019(6) 0.0037(5)
O3 0.0255(7) 0.0173(7) 0.0308(8) -0.0067(6) 0.0097(6) -0.0079(6)
O4 0.0255(7) 0.0157(6) 0.0268(7) -0.0040(5) 0.0150(6) -0.0018(5)
O5 0.0428(10) 0.0442(10) 0.0537(11) -0.0339(9) 0.0306(9) -0.0255(8)
O6 0.0175(7) 0.0174(6) 0.0228(7) -0.0039(5) 0.0035(6) 0.0007(5)
O7 0.0347(9) 0.0194(7) 0.0642(11) -0.0038(7) 0.0250(8) 0.0077(6)
C1 0.0144(8) 0.0135(9) 0.0176(9) 0.0005(7) 0.0023(7) 0.0017(7)
C2 0.0138(8) 0.0146(8) 0.0150(8) -0.0011(7) 0.0017(7) 0.0004(7)
C3 0.0187(9) 0.0135(9) 0.0200(9) -0.0008(7) 0.0037(7) 0.0006(7)
C4 0.0162(9) 0.0190(9) 0.0207(9) -0.0008(7) 0.0043(7) 0.0049(7)
O8 0.0249(8) 0.0295(8) 0.0540(10) -0.0057(7) 0.0209(7) 0.0061(6)
C5 0.0166(9) 0.0249(10) 0.0305(11) 0.0023(8) 0.0110(8) 0.0020(8)
C6 0.0205(9) 0.0162(9) 0.0291(10) 0.0037(8) 0.0075(8) -0.0002(7)
C7 0.0162(9) 0.0146(9) 0.0156(8) 0.0004(7) 0.0021(7) 0.0024(7)
C8 0.0197(10) 0.0228(10) 0.0264(10) -0.0019(8) 0.0053(8) 0.0057(8)
C9 0.0196(9) 0.0134(8) 0.0185(9) 0.0031(7) 0.0080(7) 0.0015(7)
C10 0.0173(9) 0.0130(9) 0.0241(9) -0.0028(7) 0.0053(7) -0.0010(7)
C11 0.0186(9) 0.0180(9) 0.0223(10) 0.0006(7) -0.0013(7) 0.0018(7)
C12 0.0221(9) 0.0133(9) 0.0206(9) -0.0025(7) 0.0026(8) -0.0017(7)
C13 0.0150(9) 0.0149(9) 0.0200(9) -0.0010(7) 0.0064(7) 0.0009(7)
C14 0.0161(9) 0.0203(10) 0.0237(10) -0.0071(8) 0.0061(7) 0.0031(7)

loop_
_atom_type_symbol
_atom_type_description
_atom_type_scat_dispersion_real
_atom_type_scat_dispersion_imag
_atom_type_scat_source
C C 0.0033 0.0016 'International Tables Vol C Tables 4.2.6.8 and 6.1.1.4'
H H 0.0000 0.0000 'International Tables Vol C Tables 4.2.6.8 and 6.1.1.4'
N N 0.0061 0.0033 'International Tables Vol C Tables 4.2.6.8 and 6.1.1.4'
O O 0.0106 0.0060 'International Tables Vol C Tables 4.2.6.8 and 6.1.1.4'
Co Co 0.3494 0.9721 'International Tables Vol C Tables 4.2.6.8 and 6.1.1.4'

loop_
_geom_angle_atom_site_label_1
_geom_angle_atom_site_label_2
_geom_angle_atom_site_label_3
_geom_angle
_geom_angle_site_symmetry_1
_geom_angle_site_symmetry_3
O5 Co1 O4 94.40(6) . .
O5 Co1 O3 88.72(7) . 4_575
O4 Co1 O3 100.15(5) . 4_575
O5 Co1 O2 100.75(7) . 4_565
O4 Co1 O2 91.15(5) . 4_565
O3 Co1 O2 164.71(5) 4_575 4_565
O5 Co1 N1 177.48(7) . 4_565
O4 Co1 N1 86.88(5) . 4_565
O3 Co1 N1 93.20(6) 4_575 4_565
O2 Co1 N1 77.04(5) 4_565 4_565
O5 Co1 O6 83.65(6) . .
O4 Co1 O6 173.30(5) . .
O3 Co1 O6 86.23(5) 4_575 .
O2 Co1 O6 82.95(5) 4_565 .
N1 Co1 O6 94.84(5) 4_565 .
C12 N1 C13 117.73(15) . .
C12 N1 Co1 127.53(12) . 4_566
C13 N1 Co1 114.24(12) . 4_566
C14 O2 Co1 116.80(12) . 4_566
C1 O3 Co1 138.54(12) . 4_576
C1 O4 Co1 136.91(12) . .
O4 C1 O3 126.22(16) . .
O4 C1 C2 115.31(15) . .
O3 C1 C2 118.23(15) . .
C3 C2 C7 118.68(16) . .
C3 C2 C1 117.81(15) . .
C7 C2 C1 123.18(15) . .
C4 C3 C2 121.60(17) . .
C3 C4 C5 119.69(17) . .
C3 C4 C8 121.37(17) . .
C5 C4 C8 118.94(17) . .
C6 C5 C4 119.72(17) . .
C5 C6 C7 121.42(17) . .
C6 C7 C2 118.77(16) . .
C6 C7 C9 115.46(16) . .
C2 C7 C9 125.53(16) . .
O8 C8 O7 123.78(18) . .
O8 C8 C4 120.39(18) . .
O7 C8 C4 115.83(17) . .
C11 C9 C10 117.39(16) . .
C11 C9 C7 120.29(16) . .
C10 C9 C7 121.33(16) . .
C13 C10 C9 119.13(17) . .
C12 C11 C9 119.76(17) . .
N1 C12 C11 122.74(17) . .
N1 C13 C10 122.94(17) . .
N1 C13 C14 114.46(15) . .
C10 C13 C14 122.48(16) . .
O1 C14 O2 124.91(18) . .
O1 C14 C13 118.64(17) . .
O2 C14 C13 116.46(16) . .

loop_
_geom_bond_atom_site_label_1
_geom_bond_atom_site_label_2
_geom_bond_distance
_geom_bond_site_symmetry_2
Co1 O5 2.0437(16) .
Co1 O4 2.0697(13) .
Co1 O3 2.1084(13) 4_575
Co1 O2 2.1111(13) 4_565
Co1 N1 2.1338(15) 4_565
Co1 O6 2.1459(13) .
N1 C12 1.333(2) .
N1 C13 1.347(2) .
N1 Co1 2.1338(15) 4_566
O1 C14 1.243(2) .
O2 C14 1.263(2) .
O2 Co1 2.1111(13) 4_566
O3 C1 1.256(2) .
O3 Co1 2.1084(13) 4_576
O4 C1 1.253(2) .
O7 C8 1.295(3) .
C1 C2 1.518(2) .
C2 C3 1.391(2) .
C2 C7 1.413(3) .
C3 C4 1.385(3) .
C4 C5 1.385(3) .
C4 C8 1.482(3) .
O8 C8 1.241(2) .
C5 C6 1.380(3) .
C6 C7 1.399(3) .
C7 C9 1.488(2) .
C9 C11 1.389(3) .
C9 C10 1.396(3) .
C10 C13 1.384(3) .
C11 C12 1.386(3) .
C13 C14 1.513(3) .
